data_7228055
loop_
_publ_author_name
'Breeze, Matthew I.'
'Chamberlain, Thomas W.'
'Clarkson, Guy J.'
'de Camargo, Ra\'issa Pires'
'Wu, Yue'
'de Lima, Juliana Fonseca'
'Millange, Franck'
'Serra, Osvaldo A.'
'O'Hare, Dermot'
'Walton, Richard I.'

_publ_section_title
;
 Structural variety in ytterbium dicarboxylate frameworks and in situ
 study diffraction of their solvothermal crystallisation
;
_journal_issue 17
_journal_name_full CrystEngComm
_journal_page_first 2424
_journal_paper_doi 10.1039/C7CE00481H
_journal_volume 19
_journal_year 2017
_chemical_formula_moiety 'C15 H13 N O7 Yb, 0.5(H2 O)'
_chemical_formula_sum 'C15 H14 N O7.5 Yb'
_chemical_formula_weight 501.31
_space_group_crystal_system monoclinic
_space_group_IT_number 15
_space_group_name_Hall '-C 2yc'
_space_group_name_H-M_alt 'C 1 2/c 1'
_symmetry_space_group_name_Hall '-C 2yc'
_symmetry_space_group_name_H-M 'C 1 2/c 1'
_atom_sites_solution_hydrogens mixed
_atom_sites_solution_primary direct
_audit_block_doi 10.5517/ccdc.csd.cc14hcnn
_audit_creation_date 2015-07-28
_audit_creation_method
;
Olex2 1.2
(compiled 2015.01.26 svn.r3151 for OlexSys, GUI svn.r4998)
;
_audit_update_record
;
2015-12-16 deposited with the CCDC.
2017-04-11 downloaded from the CCDC.
;
_cell_angle_alpha 90
_cell_angle_beta 101.395(2)
_cell_angle_gamma 90
_cell_formula_units_Z 8
_cell_length_a 18.2950(4)
_cell_length_b 10.8482(2)
_cell_length_c 17.3984(4)
_cell_measurement_reflns_used 6851
_cell_measurement_temperature 100(2)
_cell_measurement_theta_max 29.3060
_cell_measurement_theta_min 3.4070
_cell_volume 3384.96(13)
_computing_cell_refinement
;
CrysAlisPro, Agilent Technologies,
Version 1.171.37.35 (release 13-08-2014 CrysAlis171 .NET)
(compiled Aug 13 2014,18:06:01)
;
_computing_data_collection
;
CrysAlisPro, Agilent Technologies,
Version 1.171.37.35 (release 13-08-2014 CrysAlis171 .NET)
(compiled Aug 13 2014,18:06:01)
;
_computing_data_reduction
;
CrysAlisPro, Agilent Technologies,
Version 1.171.37.35 (release 13-08-2014 CrysAlis171 .NET)
(compiled Aug 13 2014,18:06:01)
;
_computing_molecular_graphics 'Olex2 (Dolomanov et al., 2009)'
_computing_publication_material 'Olex2 (Dolomanov et al., 2009)'
_computing_structure_refinement 'ShelXL (Sheldrick, 2008)'
_computing_structure_solution 'ShelXT (Sheldrick, 2015)'
_diffrn_ambient_temperature 100(2)
_diffrn_detector 'CCD plate'
_diffrn_detector_area_resol_mean 10.2833
_diffrn_detector_type Ruby
_diffrn_measured_fraction_theta_full 0.998
_diffrn_measured_fraction_theta_max 0.961
_diffrn_measurement_details
;
#__ type_ start__ end____ width___ exp.time_
  1 omega   -6.00  108.00   0.5000   25.0000
omega____ theta____ kappa____ phi______ frames
    -       23.1033   77.0000  150.0000 228

#__ type_ start__ end____ width___ exp.time_
  2 omega  -22.00  118.00   0.5000   25.0000
omega____ theta____ kappa____ phi______ frames
    -       23.1033   77.0000  -60.0000 280

#__ type_ start__ end____ width___ exp.time_
  3 omega   42.00   67.00   0.5000   25.0000
omega____ theta____ kappa____ phi______ frames
    -      -24.8220   77.0000 -120.0000 50

#__ type_ start__ end____ width___ exp.time_
  4 omega   -9.00   19.00   0.5000   25.0000
omega____ theta____ kappa____ phi______ frames
    -      -24.8220   77.0000 -120.0000 56

#__ type_ start__ end____ width___ exp.time_
  5 omega  -64.00   69.00   0.5000   25.0000
omega____ theta____ kappa____ phi______ frames
    -      -24.8220   77.0000   30.0000 266
;
_diffrn_measurement_device 'four-circle diffractometer'
_diffrn_measurement_device_type 'Xcalibur, Ruby, Gemini'
_diffrn_measurement_method '\w scans'
_diffrn_orient_matrix_UB_11 -0.0328388000
_diffrn_orient_matrix_UB_12 -0.0354829000
_diffrn_orient_matrix_UB_13 -0.0014490000
_diffrn_orient_matrix_UB_21 -0.0188485000
_diffrn_orient_matrix_UB_22 0.0530794000
_diffrn_orient_matrix_UB_23 0.0098677000
_diffrn_orient_matrix_UB_31 -0.0114857000
_diffrn_orient_matrix_UB_32 0.0142109000
_diffrn_orient_matrix_UB_33 -0.0404364000
_diffrn_radiation_monochromator graphite
_diffrn_radiation_probe x-ray
_diffrn_radiation_type MoK\a
_diffrn_radiation_wavelength 0.71073
_diffrn_reflns_av_unetI/netI 0.0288
_diffrn_reflns_Laue_measured_fraction_full 0.998
_diffrn_reflns_Laue_measured_fraction_max 0.961
_diffrn_reflns_limit_h_max 24
_diffrn_reflns_limit_h_min -25
_diffrn_reflns_limit_k_max 14
_diffrn_reflns_limit_k_min -14
_diffrn_reflns_limit_l_max 23
_diffrn_reflns_limit_l_min -22
_diffrn_reflns_number 40716
_diffrn_reflns_point_group_measured_fraction_full 0.998
_diffrn_reflns_point_group_measured_fraction_max 0.961
_diffrn_reflns_theta_full 25.242
_diffrn_reflns_theta_max 29.419
_diffrn_reflns_theta_min 3.074
_diffrn_source 'Enhance (Mo) X-ray Source'
_exptl_absorpt_coefficient_mu 5.565
_exptl_absorpt_correction_T_max 1.00000
_exptl_absorpt_correction_T_min 0.67856
_exptl_absorpt_correction_type multi-scan
_exptl_absorpt_process_details
;
CrysAlisPro, Agilent Technologies,
Version 1.171.37.35 (release 13-08-2014 CrysAlis171 .NET)
(compiled Aug 13 2014,18:06:01)
Empirical absorption correction using spherical harmonics,
 implemented in SCALE3 ABSPACK scaling algorithm.
Empirical absorption correction using spherical harmonics,
 implemented in SCALE3 ABSPACK scaling algorithm.
;
_exptl_crystal_colour colourless
_exptl_crystal_colour_primary colourless
_exptl_crystal_density_diffrn 1.967
_exptl_crystal_description block
_exptl_crystal_F_000 1928
_exptl_crystal_size_max 0.30
_exptl_crystal_size_mid 0.14
_exptl_crystal_size_min 0.08
_refine_diff_density_max 2.636
_refine_diff_density_min -1.456
_refine_diff_density_rms 0.292
_refine_ls_extinction_method none
_refine_ls_goodness_of_fit_ref 1.030
_refine_ls_hydrogen_treatment constr
_refine_ls_matrix_type full
_refine_ls_number_parameters 232
_refine_ls_number_reflns 8841
_refine_ls_number_restraints 32
_refine_ls_restrained_S_all 1.049
_refine_ls_R_factor_all 0.0478
_refine_ls_R_factor_gt 0.0358
_refine_ls_shift/su_max 0.002
_refine_ls_shift/su_mean 0.000
_refine_ls_structure_factor_coef Fsqd
_refine_ls_weighting_details 'w=1/[\s^2^(Fo^2^)+(0.0782P)^2^] where P=(Fo^2^+2Fc^2^)/3'
_refine_ls_weighting_scheme calc
_refine_ls_wR_factor_gt 0.1042
_refine_ls_wR_factor_ref 0.1155
_reflns_Friedel_coverage 0.000
_reflns_number_gt 7025
_reflns_number_total 8841
_reflns_threshold_expression 'I > 2\s(I)'
_cod_data_source_file c7ce00481h2.cif
_cod_data_source_block mb2_twin1_hklf5
_cod_depositor_comments 'Adding full bibliography for 7228053--7228056.cif.'
_cod_original_formula_sum 'C15 H14 N O7.50 Yb'
_cod_database_code 7228055
_chemical_oxdiff_formula 'C15 H10N1 O8 Yb'
_shelx_space_group_comment
;
The symmetry employed for this shelxl refinement is uniquely defined
by the following loop, which should always be used as a source of
symmetry information in preference to the above space-group names.
They are only intended as comments.
;
_diffrn_oxdiff_twin_integration_method simultaneous
_olex2_refinement_description
;

The crystal chosen had a twin component. The relationship between the UB matrix and the 
two twin orientations are 
Twin 1  1.0000  0.0000  0.0000  0.0000  1.0000  0.0000  0.0000  0.0000  1.0000
Twin 2 -0.9994 -0.0001 -0.4142  0.0001 -1.0001  0.0000 -0.0001  0.0001  0.9994

From the twin log generated by CrysalisPro
Twin analysis: Component 1 with component 2
TL  =UB[1]-1*UB[2]:  -0.9994  -0.0000  -0.4141    -0.0001  -1.0002  -0.0000    -0.0001  -0.0001   0.9994   det 0.999026
TL-1=UB[2]*UB[1]-1:  -1.0005   0.0001  -0.4146     0.0001  -0.9998   0.0000    -0.0001  -0.0001   1.0006   det 1.000975
the two orientations are related by a
rotation = -179.9892 deg around the following vectors: 
Reciprocal space (hkl): -0.2036 0.0002 0.9790
Direct space (uvw)    : -0.0001 -0.0000 1.0000

Twinned data refinement
The scale factors (twin ratios) were   0.8746(5) : 0.1254(5)

The integration of the data was conducted with the twinning suite in the Crysalis Pro software 
and refined with Olex2

The coordinated DMF had cigar shaped thermal ellipsoids and was refined with SIMU and DELU 
restraints to give it reasonable thermal parameters.

Electron density not close enough to be metal bound or part of the ligand was modeled as a 
partially occupied water (half occupancy). Hydrogens were placed at calculated positions on 
this water. The partially occupied water molecule was refined behind a PART -1 instruction 
as it is close to a symmetry related water but this is possible as it is only half occupied 
and lies in either one position or the other in the crystal lattice.



1. Twinned data refinement
 Scales: 0.8746(5) 0.1254(5)
2. Fixed Uiso
 At 1.2 times of:
  All C(H) groups
 At 1.5 times of:
  All C(H,H,H) groups, All O(H,H) groups
3. Rigid bond restraints
 O301, C302, N303, C304, C305
 with sigma for 1-2 distances of 0.004 and sigma for 1-3 distances of 0.004
4. Uiso/Uaniso restraints and constraints
O301 \\sim C302 \\sim N303 \\sim C304 \\sim C305: within 1.7A with sigma of
0.002 and sigma for terminal atoms of 0.004
5. Others
 Fixed Sof: O1(0.5) H1A(0.5) H1B(0.5)
6.a Free rotating group:
 O1(H1A,H1B)
6.b Aromatic/amide H refined with riding coordinates:
 C205(H205), C302(H302), C104(H104), C108(H108), C107(H107), C105(H105),
 C204(H204)
6.c Idealised Me refined as rotating group:
 C305(H30A,H30B,H30C), C304(H30D,H30E,H30F)
;
_shelx_shelxl_version_number 2014/7
_olex2_submission_special_instructions 'No special instructions were received'

loop_
_space_group_symop_operation_xyz
'x, y, z'
'-x, y, -z+1/2'
'x+1/2, y+1/2, z'
'-x+1/2, y+1/2, -z+1/2'
'-x, -y, -z'
'x, -y, z-1/2'
'-x+1/2, -y+1/2, -z'
'x+1/2, -y+1/2, z-1/2'

loop_
_atom_site_label
_atom_site_type_symbol
_atom_site_fract_x
_atom_site_fract_y
_atom_site_fract_z
_atom_site_U_iso_or_equiv
_atom_site_adp_type
_atom_site_occupancy
_atom_site_site_symmetry_order
_atom_site_calc_flag
_atom_site_refinement_flags_posn
_atom_site_refinement_flags_adp
_atom_site_refinement_flags_occupancy
Yb1 Yb 0.48898(2) 0.40159(2) 0.10204(2) 0.00731(10) Uani 1 1 d . . .
C102 C 0.6134(3) 0.6078(4) 0.0830(4) 0.0131(11) Uani 1 1 d . . .
O201 O 0.5632(2) 0.3429(4) 0.0212(2) 0.0158(8) Uani 1 1 d . . .
O202 O 0.5834(2) 0.4230(3) -0.0913(2) 0.0161(8) Uani 1 1 d . . .
O101 O 0.5757(2) 0.5494(4) 0.1251(2) 0.0144(8) Uani 1 1 d . . .
O110 O 0.9259(2) 0.8938(3) 0.1972(2) 0.0117(8) Uani 1 1 d . . .
O0AA O 0.9150(2) 0.8085(3) 0.3104(2) 0.0150(8) Uani 1 1 d . . .
C106 C 0.8198(3) 0.7699(5) 0.1990(3) 0.0128(10) Uani 1 1 d . . .
C202 C 0.6033(3) 0.3600(5) -0.0296(3) 0.0118(10) Uani 1 1 d . . .
C109 C 0.8919(3) 0.8273(5) 0.2385(3) 0.0107(10) Uani 1 1 d . . .
C205 C 0.7200(3) 0.2950(5) -0.0746(3) 0.0161(11) Uani 1 1 d . . .
H205 H 0.6996 0.3258 -0.1255 0.019 Uiso 1 1 calc R . .
O102 O 0.5966(2) 0.6197(3) 0.0099(2) 0.0156(8) Uani 1 1 d . . .
C103 C 0.6849(3) 0.6661(5) 0.1240(3) 0.0132(10) Uani 1 1 d . . .
O301 O 0.4604(3) 0.1932(3) 0.0971(2) 0.0202(8) Uani 1 1 d . U .
C302 C 0.5044(5) 0.1054(5) 0.0992(4) 0.0269(10) Uani 1 1 d . U .
H302 H 0.5529 0.1224 0.0901 0.032 Uiso 1 1 calc R . .
C104 C 0.7171(3) 0.7607(5) 0.0877(3) 0.0158(11) Uani 1 1 d . . .
H104 H 0.6933 0.7894 0.0374 0.019 Uiso 1 1 calc R . .
C108 C 0.7200(3) 0.6237(5) 0.1981(3) 0.0152(11) Uani 1 1 d . . .
H108 H 0.6979 0.5597 0.2230 0.018 Uiso 1 1 calc R . .
C203 C 0.6794(3) 0.3027(5) -0.0147(3) 0.0130(10) Uani 1 1 d . . .
C107 C 0.7870(3) 0.6751(5) 0.2351(3) 0.0161(11) Uani 1 1 d . . .
H107 H 0.8109 0.6458 0.2853 0.019 Uiso 1 1 calc R . .
C105 C 0.7837(3) 0.8126(5) 0.1253(3) 0.0158(11) Uani 1 1 d . . .
H105 H 0.8052 0.8779 0.1009 0.019 Uiso 1 1 calc R . .
C204 C 0.7097(3) 0.2579(5) 0.0593(3) 0.0173(11) Uani 1 1 d . . .
H204 H 0.6820 0.2636 0.0999 0.021 Uiso 1 1 calc R . .
N303 N 0.4880(3) -0.0107(5) 0.1134(3) 0.0360(11) Uani 1 1 d . U .
C305 C 0.5416(6) -0.1082(6) 0.1131(5) 0.0492(18) Uani 1 1 d . U .
H30A H 0.5859 -0.0749 0.0965 0.074 Uiso 1 1 calc GR . .
H30B H 0.5195 -0.1730 0.0766 0.074 Uiso 1 1 calc GR . .
H30C H 0.5560 -0.1428 0.1660 0.074 Uiso 1 1 calc GR . .
C304 C 0.4145(5) -0.0407(7) 0.1258(6) 0.0571(18) Uani 1 1 d . U .
H30D H 0.3949 0.0285 0.1518 0.086 Uiso 1 1 calc GR . .
H30E H 0.4170 -0.1144 0.1588 0.086 Uiso 1 1 calc GR . .
H30F H 0.3814 -0.0566 0.0751 0.086 Uiso 1 1 calc GR . .
O1 O 0.5552(7) 0.2937(8) -0.2380(6) 0.037(2) Uani 0.5 1 d . . P
H1A H 0.5649 0.3257 -0.1913 0.056 Uiso 0.5 1 d G . P
H1B H 0.5548 0.3514 -0.2728 0.056 Uiso 0.5 1 d G . P

loop_
_atom_site_aniso_label
_atom_site_aniso_U_11
_atom_site_aniso_U_22
_atom_site_aniso_U_33
_atom_site_aniso_U_23
_atom_site_aniso_U_13
_atom_site_aniso_U_12
Yb1 0.00693(14) 0.00764(14) 0.00717(14) 0.00043(7) 0.00091(9) 0.00039(7)
C102 0.012(3) 0.014(3) 0.013(3) -0.0032(19) 0.003(2) -0.0020(19)
O201 0.0152(19) 0.020(2) 0.0131(19) 0.0020(16) 0.0061(15) 0.0051(16)
O202 0.019(2) 0.0171(19) 0.0124(19) 0.0037(16) 0.0039(16) 0.0083(15)
O101 0.0106(18) 0.0165(19) 0.0154(19) 0.0001(16) 0.0010(15) -0.0057(15)
O110 0.011(2) 0.0135(19) 0.0104(19) 0.0012(14) 0.0022(16) -0.0044(13)
O0AA 0.0169(19) 0.020(2) 0.0083(17) 0.0007(15) 0.0021(14) -0.0075(15)
C106 0.013(2) 0.016(3) 0.010(2) -0.003(2) 0.0036(19) -0.0044(19)
C202 0.013(2) 0.013(2) 0.010(2) -0.002(2) 0.0056(19) 0.004(2)
C109 0.011(2) 0.011(2) 0.010(2) -0.0048(19) 0.0029(19) -0.0012(18)
C205 0.019(3) 0.019(3) 0.011(2) 0.004(2) 0.006(2) 0.009(2)
O102 0.013(2) 0.021(2) 0.0112(19) -0.0007(15) -0.0014(16) -0.0057(15)
C103 0.012(2) 0.016(3) 0.011(2) -0.003(2) 0.0018(19) -0.005(2)
O301 0.035(2) 0.0093(16) 0.0174(18) 0.0008(14) 0.0092(16) -0.0011(15)
C302 0.048(2) 0.0104(19) 0.023(2) -0.0004(16) 0.0093(19) 0.0023(16)
C104 0.014(3) 0.022(3) 0.012(2) -0.001(2) 0.002(2) -0.004(2)
C108 0.016(3) 0.018(3) 0.011(3) -0.003(2) 0.003(2) -0.008(2)
C203 0.014(2) 0.012(2) 0.013(2) 0.004(2) 0.003(2) 0.0055(19)
C107 0.021(3) 0.018(3) 0.009(2) -0.001(2) 0.000(2) -0.006(2)
C105 0.017(3) 0.020(3) 0.011(2) 0.000(2) 0.004(2) -0.007(2)
C204 0.018(3) 0.021(3) 0.015(3) 0.006(2) 0.006(2) 0.009(2)
N303 0.063(3) 0.0137(19) 0.033(2) 0.0014(18) 0.014(2) 0.0037(18)
C305 0.085(4) 0.020(3) 0.038(4) -0.004(3) 0.002(4) 0.021(3)
C304 0.083(4) 0.027(3) 0.070(4) 0.000(3) 0.037(4) -0.011(3)
O1 0.077(7) 0.018(4) 0.021(5) 0.003(4) 0.021(5) 0.005(5)

loop_
_atom_type_symbol
_atom_type_description
_atom_type_scat_dispersion_real
_atom_type_scat_dispersion_imag
_atom_type_scat_source
C C 0.0033 0.0016 'International Tables Vol C Tables 4.2.6.8 and 6.1.1.4'
H H 0.0000 0.0000 'International Tables Vol C Tables 4.2.6.8 and 6.1.1.4'
N N 0.0061 0.0033 'International Tables Vol C Tables 4.2.6.8 and 6.1.1.4'
O O 0.0106 0.0060 'International Tables Vol C Tables 4.2.6.8 and 6.1.1.4'
Yb Yb -0.3850 5.5486 'International Tables Vol C Tables 4.2.6.8 and 6.1.1.4'

loop_
_citation_id
_citation_doi
_citation_year
1 10.1002/anie.201600896 2016

loop_
_exptl_crystal_face_index_h
_exptl_crystal_face_index_k
_exptl_crystal_face_index_l
_exptl_crystal_face_perp_dist
_exptl_oxdiff_crystal_face_indexfrac_h
_exptl_oxdiff_crystal_face_indexfrac_k
_exptl_oxdiff_crystal_face_indexfrac_l
_exptl_oxdiff_crystal_face_x
_exptl_oxdiff_crystal_face_y
_exptl_oxdiff_crystal_face_z
2 4 -23 0.1308 2.4801 4.1710 -23.4512 -0.1955 -0.0568 0.9791
0 15 -5 0.0396 -0.0070 14.9997 -5.0027 -0.5248 0.7469 0.4155
25 3 0 0.0576 24.5462 3.4479 0.3373 -0.9289 -0.2763 -0.2466
-5 15 -5 0.0498 -5.1034 14.5613 -4.6185 -0.3424 0.8235 0.4523
0 4 23 0.1379 0.1955 3.9028 23.1764 -0.1785 0.4322 -0.8840
-7 14 -2 0.0566 -7.0097 14.0014 -2.0011 -0.2637 0.8556 0.3604
-18 -10 -4 0.0672 -17.9990 -9.9990 -3.9935 0.9516 -0.2309 0.2261
-11 -14 2 0.0267 -10.9963 -13.9988 2.0053 0.8549 -0.5160 -0.1537
-5 -5 23 0.1280 -5.2037 -4.5487 23.3839 0.2984 0.0874 -0.9504
-11 -13 -3 0.0230 -10.9953 -12.9999 -2.9945 0.8267 -0.5123 0.0626
2 -15 -8 0.0675 2.0117 -15.0031 -7.9967 0.4779 -0.9132 0.0870
25 -1 -1 0.0955 25.0091 -1.0039 -1.0054 -0.7842 -0.5346 -0.2609
25 4 -1 0.0903 25.0063 3.9965 -1.0065 -0.9615 -0.2691 -0.1897
-25 0 -1 0.0783 -25.0079 0.0033 -0.9942 0.8226 0.4617 0.3275
-18 -11 1 0.0688 -18.0000 -10.9979 1.0063 0.9799 -0.2346 0.0098
5 -15 0 0.0171 4.9619 -14.9865 0.2163 0.3685 -0.8869 -0.2787

loop_
_geom_angle_atom_site_label_1
_geom_angle_atom_site_label_2
_geom_angle_atom_site_label_3
_geom_angle
_geom_angle_site_symmetry_1
_geom_angle_site_symmetry_3
O201 Yb1 Yb1 56.23(10) . 5_665
O201 Yb1 O202 126.56(14) . 5_665
O201 Yb1 O101 79.59(15) . .
O201 Yb1 O0AA 79.26(13) . 4_645
O201 Yb1 C202 108.71(13) . 5_665
O201 Yb1 O102 80.30(14) . 5_665
O201 Yb1 O301 81.89(14) . .
O202 Yb1 Yb1 70.36(10) 5_665 5_665
O202 Yb1 O0AA 139.64(14) 5_665 4_645
O202 Yb1 C202 18.74(14) 5_665 5_665
O202 Yb1 O301 132.88(15) 5_665 .
O101 Yb1 Yb1 66.84(10) . 5_665
O101 Yb1 O202 78.37(15) . 5_665
O101 Yb1 O0AA 77.05(14) . 4_645
O101 Yb1 C202 77.98(13) . 5_665
O101 Yb1 O102 125.09(13) . 5_665
O101 Yb1 O301 148.53(15) . .
O110 Yb1 Yb1 143.41(10) 3_445 5_665
O110 Yb1 O201 159.81(14) 3_445 .
O110 Yb1 O202 73.40(14) 3_445 5_665
O110 Yb1 O101 110.59(13) 3_445 .
O110 Yb1 O0AA 86.00(14) 3_445 4_645
O110 Yb1 C202 90.77(13) 3_445 5_665
O110 Yb1 O102 105.56(15) 3_445 5_665
O110 Yb1 O301 80.94(13) 3_445 .
O0AA Yb1 Yb1 125.89(9) 4_645 5_665
O0AA Yb1 C202 151.84(13) 4_645 5_665
O0AA Yb1 O301 74.65(14) 4_645 .
C202 Yb1 Yb1 52.64(9) 5_665 5_665
O102 Yb1 Yb1 59.48(10) 5_665 5_665
O102 Yb1 O202 74.02(15) 5_665 5_665
O102 Yb1 O0AA 146.04(13) 5_665 4_645
O102 Yb1 C202 61.42(13) 5_665 5_665
O102 Yb1 O301 75.84(14) 5_665 .
O301 Yb1 Yb1 121.27(10) . 5_665
O301 Yb1 C202 132.42(15) . 5_665
O101 C102 C103 117.3(5) . .
O102 C102 O101 125.7(5) . .
O102 C102 C103 117.0(5) . .
C202 O201 Yb1 154.8(4) . .
C202 O202 Yb1 125.4(3) . 5_665
C102 O101 Yb1 134.5(4) . .
C109 O110 Yb1 147.1(3) . 3
C109 O0AA Yb1 130.3(3) . 4_655
C107 C106 C109 121.0(5) . .
C105 C106 C109 119.8(5) . .
C105 C106 C107 119.2(5) . .
O201 C202 Yb1 93.4(3) . 5_665
O201 C202 C203 117.7(5) . .
O202 C202 Yb1 35.9(2) . 5_665
O202 C202 O201 124.2(5) . .
O202 C202 C203 118.2(5) . .
C203 C202 Yb1 143.2(3) . 5_665
O110 C109 C106 117.6(5) . .
O0AA C109 O110 123.5(5) . .
O0AA C109 C106 118.8(5) . .
C203 C205 H205 120.3 . .
C204 C205 H205 120.3 7_655 .
C204 C205 C203 119.4(5) 7_655 .
C102 O102 Yb1 148.6(4) . 5_665
C104 C103 C102 120.1(5) . .
C104 C103 C108 120.1(5) . .
C108 C103 C102 119.9(5) . .
C302 O301 Yb1 127.4(5) . .
O301 C302 H302 117.9 . .
O301 C302 N303 124.3(8) . .
N303 C302 H302 117.9 . .
C103 C104 H104 120.1 . .
C105 C104 C103 119.8(5) . .
C105 C104 H104 120.1 . .
C103 C108 H108 120.0 . .
C107 C108 C103 119.9(5) . .
C107 C108 H108 120.0 . .
C205 C203 C202 120.6(5) . .
C204 C203 C202 119.5(5) . .
C204 C203 C205 119.9(5) . .
C106 C107 H107 119.8 . .
C108 C107 C106 120.3(5) . .
C108 C107 H107 119.8 . .
C106 C105 H105 119.7 . .
C104 C105 C106 120.7(5) . .
C104 C105 H105 119.7 . .
C205 C204 C203 120.7(5) 7_655 .
C205 C204 H204 119.6 7_655 .
C203 C204 H204 119.6 . .
C302 N303 C305 120.9(7) . .
C302 N303 C304 119.6(6) . .
C304 N303 C305 119.4(6) . .
N303 C305 H30A 109.5 . .
N303 C305 H30B 109.5 . .
N303 C305 H30C 109.5 . .
H30A C305 H30B 109.5 . .
H30A C305 H30C 109.5 . .
H30B C305 H30C 109.5 . .
N303 C304 H30D 109.5 . .
N303 C304 H30E 109.5 . .
N303 C304 H30F 109.5 . .
H30D C304 H30E 109.5 . .
H30D C304 H30F 109.5 . .
H30E C304 H30F 109.5 . .
H1A O1 H1B 109.5 . .

loop_
_geom_bond_atom_site_label_1
_geom_bond_atom_site_label_2
_geom_bond_distance
_geom_bond_site_symmetry_2
Yb1 Yb1 4.2302(4) 5_665
Yb1 O201 2.232(4) .
Yb1 O202 2.304(4) 5_665
Yb1 O101 2.235(4) .
Yb1 O110 2.199(4) 3_445
Yb1 O0AA 2.317(4) 4_645
Yb1 C202 3.207(5) 5_665
Yb1 O102 2.257(4) 5_665
Yb1 O301 2.317(4) .
C102 O101 1.271(7) .
C102 O102 1.254(7) .
C102 C103 1.501(7) .
O201 C202 1.269(6) .
O202 Yb1 2.304(4) 5_665
O202 C202 1.264(7) .
O110 Yb1 2.199(4) 3
O110 C109 1.265(6) .
O0AA Yb1 2.317(4) 4_655
O0AA C109 1.255(6) .
C106 C109 1.497(7) .
C106 C107 1.401(7) .
C106 C105 1.400(7) .
C202 Yb1 3.207(5) 5_665
C202 C203 1.501(7) .
C205 H205 0.9500 .
C205 C203 1.397(7) .
C205 C204 1.385(7) 7_655
O102 Yb1 2.257(4) 5_665
C103 C104 1.394(7) .
C103 C108 1.400(8) .
O301 C302 1.242(8) .
C302 H302 0.9500 .
C302 N303 1.330(8) .
C104 H104 0.9500 .
C104 C105 1.385(7) .
C108 H108 0.9500 .
C108 C107 1.384(8) .
C203 C204 1.385(7) .
C107 H107 0.9500 .
C105 H105 0.9500 .
C204 C205 1.385(7) 7_655
C204 H204 0.9500 .
N303 C305 1.444(9) .
N303 C304 1.440(10) .
C305 H30A 0.9800 .
C305 H30B 0.9800 .
C305 H30C 0.9800 .
C304 H30D 0.9800 .
C304 H30E 0.9800 .
C304 H30F 0.9800 .
O1 H1A 0.8696 .
O1 H1B 0.8700 .

loop_
_geom_hbond_atom_site_label_D
_geom_hbond_atom_site_label_H
_geom_hbond_atom_site_label_A
_geom_hbond_distance_DH
_geom_hbond_distance_HA
_geom_hbond_distance_DA
_geom_hbond_angle_DHA
_geom_hbond_site_symmetry_A
O1 H1A O202 0.87 2.01 2.869(11) 171.7 .
O1 H1B O101 0.87 2.17 3.011(10) 161.1 6_565

loop_
_geom_torsion_atom_site_label_1
_geom_torsion_atom_site_label_2
_geom_torsion_atom_site_label_3
_geom_torsion_atom_site_label_4
_geom_torsion
_geom_torsion_site_symmetry_1
_geom_torsion_site_symmetry_4
Yb1 O201 C202 Yb1 -28.2(9) . 5_665
Yb1 O201 C202 O202 -48.0(12) . .
Yb1 O201 C202 C203 131.3(7) . .
Yb1 O202 C202 O201 35.3(8) 5_665 .
Yb1 O202 C202 C203 -144.0(4) 5_665 .
Yb1 O110 C109 O0AA 112.0(7) 3 .
Yb1 O110 C109 C106 -68.8(8) 3 .
Yb1 O0AA C109 O110 10.2(8) 4_655 .
Yb1 O0AA C109 C106 -168.9(3) 4_655 .
Yb1 C202 C203 C205 -49.4(8) 5_665 .
Yb1 C202 C203 C204 130.2(5) 5_665 .
Yb1 O301 C302 N303 164.5(5) . .
C102 C103 C104 C105 -178.9(5) . .
C102 C103 C108 C107 178.3(5) . .
O201 C202 C203 C205 166.2(5) . .
O201 C202 C203 C204 -14.2(8) . .
O202 C202 C203 C205 -14.4(8) . .
O202 C202 C203 C204 165.2(5) . .
O101 C102 O102 Yb1 11.5(11) . 5_665
O101 C102 C103 C104 -160.3(5) . .
O101 C102 C103 C108 20.9(8) . .
C202 C203 C204 C205 -179.8(5) . 7_655
C109 C106 C107 C108 179.5(5) . .
C109 C106 C105 C104 179.9(5) . .
C205 C203 C204 C205 -0.2(9) . 7_655
O102 C102 O101 Yb1 21.0(9) . .
O102 C102 C103 C104 20.7(8) . .
O102 C102 C103 C108 -158.2(5) . .
C103 C102 O101 Yb1 -158.0(4) . .
C103 C102 O102 Yb1 -169.6(5) . 5_665
C103 C104 C105 C106 0.9(8) . .
C103 C108 C107 C106 0.4(8) . .
O301 C302 N303 C305 178.6(6) . .
O301 C302 N303 C304 1.4(11) . .
C104 C103 C108 C107 -0.5(8) . .
C108 C103 C104 C105 -0.1(8) . .
C107 C106 C109 O110 166.0(5) . .
C107 C106 C109 O0AA -14.8(8) . .
C107 C106 C105 C104 -1.1(8) . .
C105 C106 C109 O110 -15.0(7) . .
C105 C106 C109 O0AA 164.2(5) . .
C105 C106 C107 C108 0.5(8) . .
C204 C205 C203 C202 179.8(5) 7_655 .
C204 C205 C203 C204 0.2(9) 7_655 .

loop_
_diffrn_oxdiff_twin_id
_diffrn_oxdiff_twin_ratio
_diffrn_oxdiff_twin_reflns_isolated
_diffrn_oxdiff_twin_reflns_overlapped
1 0.8291 12002 16698
2 0.1709 12016 16698

loop_
_twin_individual_id
_twin_individual_mass_fraction_refined
1 0.8746(5)
2 0.1254(5)
